data_7111945
loop_
_publ_author_name
'Regina Eigler'
'Frank W. Heinemann'
'Andreas Hirsch'

_publ_section_title
;
 Selective oxidative conversion of triaryldihydro[C59N]fullerenes: a model
 case for oxygenation of carbon allotropes
;
_journal_name_full Chem.Commun.
_journal_page_first 2021
_journal_paper_doi 10.1039/c3cc48461k
_journal_volume 50
_journal_year 2014
_chemical_formula_moiety 'C80 H23 N O3, C D Cl3'
_chemical_formula_sum 'C81 H23 Cl3 D N O3'
_chemical_formula_weight 1166.36
_chemical_name_systematic
; 
 ? 
;
_space_group_IT_number 14
_symmetry_cell_setting monoclinic
_symmetry_space_group_name_Hall '-P 2yn'
_symmetry_space_group_name_H-M 'P 1 21/n 1'
_atom_sites_solution_hydrogens 'geom except H5 and H11 difmap'
_atom_sites_solution_primary direct
_atom_sites_solution_secondary difmap
_audit_creation_method SHELXL-97
_cell_angle_alpha 90.00
_cell_angle_beta 107.877(6)
_cell_angle_gamma 90.00
_cell_formula_units_Z 4
_cell_length_a 19.8776(18)
_cell_length_b 10.0497(9)
_cell_length_c 24.271(3)
_cell_measurement_reflns_used 4182
_cell_measurement_temperature 100(2)
_cell_measurement_theta_max 67.05
_cell_measurement_theta_min 3.83
_cell_volume 4614.4(8)
_computing_cell_refinement 'Bruker SAINT'
_computing_data_collection 'Bruker APEX2'
_computing_data_reduction 'Bruker SAINT'
_computing_molecular_graphics 'SHELXTL 6.12 (Bruker AXS, 2002)'
_computing_publication_material 'SHELXTL 6.12 (Bruker AXS, 2002)'
_computing_structure_refinement 'SHELXTL 6.12 (Bruker AXS, 2002)'
_computing_structure_solution 'SHELXTL 6.12 (Bruker AXS, 2002)'
_diffrn_ambient_temperature 100(2)
_diffrn_detector_area_resol_mean 83.33
_diffrn_measured_fraction_theta_full 0.962
_diffrn_measured_fraction_theta_max 0.962
_diffrn_measurement_device_type 'Bruker Kappa APEX II'
_diffrn_measurement_method '\f and \w scans'
_diffrn_radiation_monochromator 'Quazar focussing montel optics'
_diffrn_radiation_source 'ImuS micro-focus tube'
_diffrn_radiation_type CuK\a
_diffrn_radiation_wavelength 1.54178
_diffrn_reflns_av_R_equivalents 0.0522
_diffrn_reflns_av_sigmaI/netI 0.0559
_diffrn_reflns_limit_h_max 23
_diffrn_reflns_limit_h_min -23
_diffrn_reflns_limit_k_max 11
_diffrn_reflns_limit_k_min -12
_diffrn_reflns_limit_l_max 14
_diffrn_reflns_limit_l_min -28
_diffrn_reflns_number 25540
_diffrn_reflns_theta_full 68.28
_diffrn_reflns_theta_max 68.28
_diffrn_reflns_theta_min 3.83
_exptl_absorpt_coefficient_mu 2.349
_exptl_absorpt_correction_T_max 0.753
_exptl_absorpt_correction_T_min 0.685
_exptl_absorpt_correction_type multi-scan
_exptl_absorpt_process_details 'SADABS, Bruker-AXS, 2008'
_exptl_crystal_colour red
_exptl_crystal_density_diffrn 1.677
_exptl_crystal_density_method 'not measured'
_exptl_crystal_description plate
_exptl_crystal_F_000 2368
_exptl_crystal_size_max 0.15
_exptl_crystal_size_mid 0.12
_exptl_crystal_size_min 0.04
_refine_diff_density_max 0.520
_refine_diff_density_min -0.929
_refine_diff_density_rms 0.090
_refine_ls_extinction_method none
_refine_ls_goodness_of_fit_ref 1.349
_refine_ls_hydrogen_treatment constr
_refine_ls_matrix_type full
_refine_ls_number_parameters 826
_refine_ls_number_reflns 8129
_refine_ls_number_restraints 51
_refine_ls_restrained_S_all 1.373
_refine_ls_R_factor_all 0.1068
_refine_ls_R_factor_gt 0.0742
_refine_ls_shift/su_max 0.005
_refine_ls_shift/su_mean 0.000
_refine_ls_structure_factor_coef Fsqd
_refine_ls_weighting_details 'calc w=1/[\s^2^(Fo^2^)+(0.1000P)^2^+0.8164P] where P=(Fo^2^+2Fc^2^)/3'
_refine_ls_weighting_scheme calc
_refine_ls_wR_factor_gt 0.1994
_refine_ls_wR_factor_ref 0.2194
_reflns_number_gt 5613
_reflns_number_total 8129
_reflns_threshold_expression >2sigma(I)
_cod_data_source_file c3cc48461k.txt
_cod_data_source_block rn1301
_cod_original_cell_volume 4614.3(8)
_cod_original_sg_symbol_Hall -P2yn
_cod_original_sg_symbol_H-M P2(1)/n
_cod_database_code 7111945

loop_
_symmetry_equiv_pos_as_xyz
'x, y, z'
'-x+1/2, y+1/2, -z+1/2'
'-x, -y, -z'
'x-1/2, -y-1/2, z-1/2'

loop_
_atom_site_label
_atom_site_type_symbol
_atom_site_fract_x
_atom_site_fract_y
_atom_site_fract_z
_atom_site_U_iso_or_equiv
_atom_site_adp_type
_atom_site_occupancy
_atom_site_symmetry_multiplicity
_atom_site_calc_flag
_atom_site_refinement_flags
_atom_site_disorder_assembly
_atom_site_disorder_group
O1 O 0.5472(2) 0.4785(4) 0.36757(16) 0.0555(10) Uani 1 1 d . . .
O2 O -0.02957(16) 0.3837(3) 0.03555(16) 0.0484(9) Uani 1 1 d . . .
O3 O 0.21600(19) 0.4901(3) -0.15983(15) 0.0475(9) Uani 1 1 d . . .
N1 N 0.37992(17) 0.0881(3) 0.16120(15) 0.0294(8) Uani 1 1 d . . .
C1 C 0.3093(2) 0.0677(4) 0.15594(18) 0.0290(9) Uani 1 1 d . . .
C2 C 0.2711(2) 0.0753(4) 0.09822(17) 0.0273(9) Uani 1 1 d . . .
C3 C 0.3191(2) 0.1000(4) 0.06685(18) 0.0272(9) Uani 1 1 d . . .
C4 C 0.3861(2) 0.1071(4) 0.10625(18) 0.0283(9) Uani 1 1 d . . .
C5 C 0.4534(2) 0.0864(4) 0.09164(19) 0.0321(9) Uani 1 1 d . . .
H5 H 0.4787 0.1750 0.0891 0.037(12) Uiso 1 1 d R . .
C6 C 0.5005(2) -0.0090(4) 0.13680(19) 0.0300(9) Uani 1 1 d . . .
C7 C 0.4937(2) -0.0270(4) 0.19044(19) 0.0314(9) Uani 1 1 d . . .
C8 C 0.4400(2) 0.0478(4) 0.21315(18) 0.0305(9) Uani 1 1 d . . .
C9 C 0.4126(2) -0.0681(4) 0.24276(17) 0.0298(9) Uani 1 1 d . . .
C10 C 0.3433(2) -0.0870(4) 0.23827(18) 0.0308(9) Uani 1 1 d . . .
C11 C 0.2838(2) 0.0015(4) 0.20112(18) 0.0303(9) Uani 1 1 d . . .
H11 H 0.2637 0.0753 0.2270 0.026(11) Uiso 1 1 d R . .
C12 C 0.2280(2) -0.1022(4) 0.17078(18) 0.0301(9) Uani 1 1 d . . .
C13 C 0.1910(2) -0.0965(4) 0.11322(18) 0.0288(9) Uani 1 1 d . . .
C14 C 0.1981(2) 0.0166(4) 0.07256(18) 0.0277(9) Uani 1 1 d . . .
C15 C 0.2010(2) -0.0653(4) 0.01930(17) 0.0282(9) Uani 1 1 d . . .
C16 C 0.2485(2) -0.0428(4) -0.01038(17) 0.0288(9) Uani 1 1 d . . .
C17 C 0.3043(2) 0.0692(4) 0.00332(18) 0.0293(9) Uani 1 1 d . . .
C18 C 0.3693(2) -0.0075(4) -0.00213(19) 0.0306(9) Uani 1 1 d . . .
C19 C 0.4354(2) 0.0027(4) 0.03704(19) 0.0318(9) Uani 1 1 d . . .
C20 C 0.4815(2) -0.1121(5) 0.04692(19) 0.0334(10) Uani 1 1 d . . .
C21 C 0.5207(2) -0.1176(4) 0.1073(2) 0.0325(9) Uani 1 1 d . . .
C22 C 0.5389(2) -0.2408(4) 0.1347(2) 0.0327(10) Uani 1 1 d . . .
C23 C 0.5327(2) -0.2588(4) 0.19143(19) 0.0323(9) Uani 1 1 d . . .
C24 C 0.5086(2) -0.1542(4) 0.21788(19) 0.0315(9) Uani 1 1 d . . .
C25 C 0.4590(2) -0.1783(4) 0.25029(18) 0.0322(9) Uani 1 1 d . . .
C26 C 0.4359(2) -0.3086(5) 0.25449(18) 0.0338(10) Uani 1 1 d . . .
C27 C 0.3624(2) -0.3291(4) 0.24875(18) 0.0318(9) Uani 1 1 d . . .
C28 C 0.3166(2) -0.2204(4) 0.23908(18) 0.0318(9) Uani 1 1 d . . .
C29 C 0.2469(2) -0.2290(4) 0.19819(19) 0.0308(9) Uani 1 1 d . . .
C30 C 0.2249(2) -0.3471(4) 0.16732(19) 0.0326(9) Uani 1 1 d . . .
C31 C 0.1853(2) -0.3417(4) 0.10720(19) 0.0318(9) Uani 1 1 d . . .
C32 C 0.1706(2) -0.2178(4) 0.08046(19) 0.0298(9) Uani 1 1 d . . .
C33 C 0.1771(2) -0.1986(4) 0.02376(19) 0.0306(9) Uani 1 1 d . . .
C34 C 0.1984(2) -0.3042(5) -0.00505(19) 0.0342(10) Uani 1 1 d . . .
C35 C 0.2473(2) -0.2792(5) -0.03656(18) 0.0344(10) Uani 1 1 d . . .
C36 C 0.2729(2) -0.1519(4) -0.03806(17) 0.0315(9) Uani 1 1 d . . .
C37 C 0.3469(2) -0.1295(5) -0.03260(18) 0.0328(9) Uani 1 1 d . . .
C38 C 0.3926(2) -0.2387(5) -0.02535(19) 0.0351(10) Uani 1 1 d . . .
C39 C 0.4614(2) -0.2295(4) 0.0153(2) 0.0330(10) Uani 1 1 d . . .
C40 C 0.4789(2) -0.3572(5) 0.0439(2) 0.0349(10) Uani 1 1 d . . .
C41 C 0.5166(2) -0.3635(4) 0.1017(2) 0.0345(10) Uani 1 1 d . . .
C42 C 0.4971(2) -0.4574(4) 0.1397(2) 0.0337(10) Uani 1 1 d . . .
C43 C 0.5067(2) -0.3927(4) 0.1951(2) 0.0356(10) Uani 1 1 d . . .
C44 C 0.4589(2) -0.4168(4) 0.2257(2) 0.0357(10) Uani 1 1 d . . .
C45 C 0.4000(2) -0.5054(4) 0.2022(2) 0.0341(10) Uani 1 1 d . . .
C46 C 0.3397(2) -0.4520(4) 0.2164(2) 0.0337(10) Uani 1 1 d . . .
C47 C 0.2727(2) -0.4605(4) 0.1766(2) 0.0352(10) Uani 1 1 d . . .
C48 C 0.2627(2) -0.5232(4) 0.1215(2) 0.0344(10) Uani 1 1 d . . .
C49 C 0.2086(2) -0.4506(4) 0.0781(2) 0.0341(10) Uani 1 1 d . . .
C50 C 0.2152(2) -0.4323(4) 0.0237(2) 0.0342(10) Uani 1 1 d . . .
C51 C 0.2750(2) -0.4852(4) 0.0092(2) 0.0360(10) Uani 1 1 d . . .
C52 C 0.2954(2) -0.3927(5) -0.0276(2) 0.0365(10) Uani 1 1 d . . .
C53 C 0.3658(2) -0.3707(4) -0.02267(19) 0.0350(10) Uani 1 1 d . . .
C54 C 0.4201(2) -0.4447(5) 0.0202(2) 0.0377(10) Uani 1 1 d . . .
C55 C 0.4007(2) -0.5367(4) 0.0562(2) 0.0363(10) Uani 1 1 d . . .
C56 C 0.4402(2) -0.5420(4) 0.1173(2) 0.0354(10) Uani 1 1 d . . .
C57 C 0.3901(2) -0.5670(4) 0.1494(2) 0.0360(10) Uani 1 1 d . . .
C58 C 0.3206(2) -0.5756(4) 0.1078(2) 0.0371(10) Uani 1 1 d . . .
C59 C 0.3268(2) -0.5566(4) 0.0504(2) 0.0354(10) Uani 1 1 d . . .
C60 C 0.4706(2) 0.1635(4) 0.25341(19) 0.0321(9) Uani 1 1 d . . .
C61 C 0.4393(2) 0.2037(5) 0.2947(2) 0.0399(11) Uani 1 1 d . . .
H61 H 0.3983 0.1584 0.2972 0.048 Uiso 1 1 calc R . .
C62 C 0.4663(3) 0.3083(5) 0.3323(2) 0.0417(11) Uani 1 1 d . . .
H62 H 0.4440 0.3338 0.3602 0.050 Uiso 1 1 calc R . .
C63 C 0.5258(3) 0.3754(4) 0.3292(2) 0.0403(11) Uani 1 1 d . . .
C64 C 0.5586(2) 0.3371(4) 0.2886(2) 0.0378(10) Uani 1 1 d . . .
H64 H 0.5998 0.3820 0.2866 0.045 Uiso 1 1 calc R . .
C65 C 0.5304(2) 0.2323(4) 0.2510(2) 0.0355(10) Uani 1 1 d . . .
H65 H 0.5525 0.2073 0.2230 0.043 Uiso 1 1 calc R . .
C66 C 0.6003(3) 0.5640(6) 0.3622(2) 0.0548(14) Uani 1 1 d . . .
H66A H 0.6081 0.6345 0.3914 0.082 Uiso 1 1 calc R . .
H66B H 0.5858 0.6038 0.3235 0.082 Uiso 1 1 calc R . .
H66C H 0.6442 0.5138 0.3680 0.082 Uiso 1 1 calc R . .
C67 C 0.1378(2) 0.1169(4) 0.06183(18) 0.0287(9) Uani 1 1 d . . .
C68 C 0.0770(2) 0.1084(5) 0.0144(2) 0.0375(10) Uani 1 1 d . . .
H68 H 0.0727 0.0399 -0.0134 0.045 Uiso 1 1 calc R . .
C69 C 0.0227(2) 0.1994(5) 0.0077(2) 0.0415(11) Uani 1 1 d . . .
H69 H -0.0184 0.1926 -0.0249 0.050 Uiso 1 1 calc R . .
C70 C 0.0274(2) 0.2990(5) 0.0471(2) 0.0386(11) Uani 1 1 d . . .
C71 C 0.0880(2) 0.3093(4) 0.0956(2) 0.0348(10) Uani 1 1 d . . .
H71 H 0.0915 0.3769 0.1238 0.042 Uiso 1 1 calc R . .
C72 C 0.1418(2) 0.2198(4) 0.10155(19) 0.0333(9) Uani 1 1 d . . .
H72 H 0.1833 0.2280 0.1337 0.040 Uiso 1 1 calc R . .
C73 C -0.0237(3) 0.4923(5) 0.0723(3) 0.0509(13) Uani 1 1 d . . .
H73A H -0.0646 0.5508 0.0572 0.076 Uiso 1 1 calc R . .
H73B H 0.0197 0.5416 0.0747 0.076 Uiso 1 1 calc R . .
H73C H -0.0219 0.4610 0.1110 0.076 Uiso 1 1 calc R . .
C74 C 0.2798(2) 0.1830(4) -0.03986(18) 0.0318(9) Uani 1 1 d . . .
C75 C 0.2095(2) 0.2233(4) -0.0575(2) 0.0364(10) Uani 1 1 d . . .
H75 H 0.1768 0.1809 -0.0417 0.044 Uiso 1 1 calc R . .
C76 C 0.1865(2) 0.3249(5) -0.0978(2) 0.0386(11) Uani 1 1 d . . .
H76 H 0.1383 0.3515 -0.1095 0.046 Uiso 1 1 calc R . .
C77 C 0.2335(3) 0.3862(5) -0.12063(19) 0.0375(10) Uani 1 1 d . . .
C78 C 0.3034(2) 0.3463(4) -0.10403(19) 0.0354(10) Uani 1 1 d . . .
H78 H 0.3357 0.3884 -0.1202 0.042 Uiso 1 1 calc R . .
C79 C 0.3264(2) 0.2458(4) -0.0641(2) 0.0359(10) Uani 1 1 d . . .
H79 H 0.3745 0.2191 -0.0529 0.043 Uiso 1 1 calc R . .
C80 C 0.1495(3) 0.5504(5) -0.1688(2) 0.0515(13) Uani 1 1 d . . .
H80A H 0.1439 0.6236 -0.1965 0.077 Uiso 1 1 calc R . .
H80B H 0.1463 0.5851 -0.1319 0.077 Uiso 1 1 calc R . .
H80C H 0.1121 0.4844 -0.1841 0.077 Uiso 1 1 calc R . .
C81 C 0.7231(3) 0.1054(6) 0.2195(2) 0.0641(16) Uani 1 1 d D . .
H81A D 0.7032 0.0890 0.2521 0.077 Uiso 0.909(2) 1 calc PR A 1
H81B D 0.7290 0.0465 0.2539 0.077 Uiso 0.091(2) 1 calc PR A 2
Cl1 Cl 0.81374(9) 0.1283(2) 0.24904(7) 0.0697(5) Uani 0.909(2) 1 d PDU A 1
Cl2 Cl 0.70396(11) -0.03251(18) 0.17413(8) 0.0763(6) Uani 0.909(2) 1 d PDU A 1
Cl3 Cl 0.68297(10) 0.25018(19) 0.18297(8) 0.0700(5) Uani 0.909(2) 1 d PDU A 1
Cl1A Cl 0.8015(7) 0.088(2) 0.1952(9) 0.094(4) Uani 0.091(2) 1 d PDU A 2
Cl2A Cl 0.6511(8) 0.054(2) 0.1656(8) 0.101(4) Uani 0.091(2) 1 d PDU A 2
Cl3A Cl 0.7220(11) 0.2699(15) 0.2414(10) 0.102(4) Uani 0.091(2) 1 d PDU A 2

loop_
_atom_site_aniso_label
_atom_site_aniso_U_11
_atom_site_aniso_U_22
_atom_site_aniso_U_33
_atom_site_aniso_U_23
_atom_site_aniso_U_13
_atom_site_aniso_U_12
O1 0.061(2) 0.051(2) 0.040(2) -0.0026(16) -0.0058(17) -0.0134(18)
O2 0.0269(16) 0.047(2) 0.064(2) -0.0059(17) 0.0034(15) 0.0108(14)
O3 0.058(2) 0.0416(19) 0.037(2) 0.0109(15) 0.0061(16) 0.0147(16)
N1 0.0243(17) 0.0289(18) 0.032(2) 0.0017(15) 0.0033(14) 0.0013(14)
C1 0.027(2) 0.027(2) 0.032(2) -0.0007(17) 0.0069(17) 0.0009(16)
C2 0.024(2) 0.027(2) 0.028(2) 0.0012(16) 0.0038(16) 0.0035(16)
C3 0.029(2) 0.022(2) 0.030(2) 0.0027(16) 0.0074(17) 0.0050(16)
C4 0.031(2) 0.023(2) 0.030(2) 0.0011(17) 0.0085(17) 0.0018(16)
C5 0.028(2) 0.029(2) 0.039(3) 0.0074(18) 0.0104(18) 0.0013(17)
C6 0.021(2) 0.031(2) 0.035(2) 0.0038(18) 0.0031(16) -0.0025(16)
C7 0.021(2) 0.032(2) 0.036(2) -0.0033(18) 0.0010(17) -0.0028(17)
C8 0.027(2) 0.031(2) 0.029(2) 0.0020(17) 0.0025(17) -0.0004(17)
C9 0.031(2) 0.035(2) 0.017(2) -0.0008(17) -0.0016(16) -0.0021(18)
C10 0.038(2) 0.032(2) 0.021(2) -0.0013(17) 0.0084(17) 0.0007(18)
C11 0.029(2) 0.033(2) 0.028(2) 0.0006(17) 0.0078(17) 0.0016(17)
C12 0.025(2) 0.035(2) 0.033(2) -0.0030(18) 0.0129(17) 0.0007(18)
C13 0.0184(19) 0.034(2) 0.033(2) -0.0003(18) 0.0076(16) 0.0036(16)
C14 0.025(2) 0.030(2) 0.028(2) -0.0004(17) 0.0074(16) 0.0032(16)
C15 0.0224(19) 0.033(2) 0.023(2) -0.0003(17) -0.0021(15) 0.0039(16)
C16 0.025(2) 0.034(2) 0.022(2) 0.0023(17) -0.0005(16) 0.0050(17)
C17 0.028(2) 0.028(2) 0.031(2) 0.0015(17) 0.0080(17) 0.0044(17)
C18 0.033(2) 0.030(2) 0.031(2) 0.0098(18) 0.0139(18) 0.0076(18)
C19 0.031(2) 0.031(2) 0.033(2) 0.0102(18) 0.0110(18) 0.0020(17)
C20 0.026(2) 0.040(2) 0.039(3) 0.009(2) 0.0162(18) 0.0031(18)
C21 0.0191(19) 0.035(2) 0.044(3) 0.0038(19) 0.0098(17) 0.0010(17)
C22 0.0167(19) 0.035(2) 0.045(3) 0.0054(19) 0.0085(17) 0.0055(16)
C23 0.022(2) 0.034(2) 0.035(2) 0.0039(18) -0.0011(17) 0.0047(17)
C24 0.0202(19) 0.035(2) 0.032(2) 0.0006(18) -0.0027(16) -0.0011(17)
C25 0.032(2) 0.036(2) 0.023(2) 0.0021(17) -0.0006(17) 0.0010(18)
C26 0.032(2) 0.042(3) 0.022(2) 0.0106(18) 0.0004(17) 0.0031(19)
C27 0.037(2) 0.035(2) 0.023(2) 0.0075(17) 0.0087(17) -0.0002(18)
C28 0.037(2) 0.037(2) 0.023(2) 0.0039(17) 0.0108(17) -0.0016(19)
C29 0.033(2) 0.033(2) 0.032(2) 0.0022(18) 0.0180(18) 0.0013(18)
C30 0.026(2) 0.036(2) 0.038(2) 0.0070(19) 0.0125(18) -0.0026(18)
C31 0.024(2) 0.035(2) 0.036(2) -0.0012(18) 0.0084(17) -0.0056(17)
C32 0.0182(19) 0.034(2) 0.034(2) 0.0004(18) 0.0032(16) 0.0007(16)
C33 0.0169(19) 0.035(2) 0.034(2) -0.0040(18) -0.0004(16) 0.0007(16)
C34 0.027(2) 0.037(2) 0.032(2) -0.0059(19) -0.0007(17) 0.0003(18)
C35 0.034(2) 0.040(3) 0.023(2) -0.0078(18) -0.0004(17) 0.0053(19)
C36 0.033(2) 0.039(2) 0.019(2) 0.0007(17) 0.0031(16) 0.0036(18)
C37 0.035(2) 0.042(2) 0.023(2) 0.0067(18) 0.0103(17) 0.0105(19)
C38 0.036(2) 0.042(3) 0.031(2) -0.0017(19) 0.0157(19) 0.005(2)
C39 0.030(2) 0.037(2) 0.037(2) 0.0007(19) 0.0174(19) 0.0031(18)
C40 0.030(2) 0.039(2) 0.039(3) 0.000(2) 0.0152(19) 0.0083(19)
C41 0.025(2) 0.033(2) 0.046(3) 0.005(2) 0.0123(19) 0.0099(18)
C42 0.028(2) 0.030(2) 0.041(3) 0.0043(19) 0.0071(18) 0.0116(18)
C43 0.028(2) 0.031(2) 0.042(3) 0.0122(19) 0.0028(18) 0.0095(18)
C44 0.034(2) 0.033(2) 0.036(3) 0.0115(19) 0.0051(19) 0.0076(19)
C45 0.038(2) 0.025(2) 0.038(3) 0.0140(18) 0.0100(19) 0.0055(18)
C46 0.038(2) 0.028(2) 0.037(2) 0.0135(18) 0.0135(19) 0.0031(18)
C47 0.036(2) 0.027(2) 0.045(3) 0.0055(19) 0.016(2) -0.0052(18)
C48 0.032(2) 0.026(2) 0.043(3) 0.0015(19) 0.0092(19) -0.0068(18)
C49 0.028(2) 0.029(2) 0.042(3) -0.0028(19) 0.0046(18) -0.0064(17)
C50 0.028(2) 0.028(2) 0.039(3) -0.0105(19) 0.0000(18) -0.0025(17)
C51 0.038(2) 0.030(2) 0.035(3) -0.0125(19) 0.0039(19) -0.0074(19)
C52 0.040(2) 0.035(2) 0.032(2) -0.0125(19) 0.0073(19) 0.003(2)
C53 0.042(3) 0.033(2) 0.032(2) -0.0071(19) 0.0136(19) 0.0045(19)
C54 0.039(2) 0.037(2) 0.039(3) -0.007(2) 0.015(2) 0.008(2)
C55 0.039(2) 0.027(2) 0.043(3) -0.0038(19) 0.014(2) 0.0090(19)
C56 0.035(2) 0.025(2) 0.044(3) 0.0028(19) 0.0089(19) 0.0107(18)
C57 0.039(2) 0.018(2) 0.051(3) 0.0075(19) 0.013(2) 0.0058(18)
C58 0.039(2) 0.019(2) 0.051(3) -0.0004(19) 0.012(2) -0.0019(18)
C59 0.041(2) 0.024(2) 0.040(3) -0.0102(18) 0.009(2) 0.0005(18)
C60 0.027(2) 0.031(2) 0.031(2) 0.0042(18) -0.0019(17) 0.0005(17)
C61 0.037(3) 0.040(3) 0.041(3) -0.001(2) 0.011(2) -0.005(2)
C62 0.045(3) 0.043(3) 0.038(3) -0.001(2) 0.013(2) 0.000(2)
C63 0.046(3) 0.031(2) 0.032(2) -0.0013(19) -0.0059(19) -0.002(2)
C64 0.032(2) 0.033(2) 0.042(3) 0.007(2) 0.0003(19) -0.0020(19)
C65 0.032(2) 0.035(2) 0.036(3) 0.0022(19) 0.0052(18) 0.0006(18)
C66 0.057(3) 0.055(3) 0.038(3) 0.003(2) -0.008(2) -0.017(3)
C67 0.023(2) 0.030(2) 0.032(2) -0.0022(18) 0.0078(17) 0.0002(17)
C68 0.032(2) 0.039(3) 0.038(3) -0.009(2) 0.0045(19) 0.0040(19)
C69 0.025(2) 0.048(3) 0.043(3) -0.008(2) -0.0024(19) -0.002(2)
C70 0.027(2) 0.039(3) 0.047(3) 0.001(2) 0.0089(19) 0.0073(19)
C71 0.034(2) 0.030(2) 0.043(3) -0.0081(19) 0.0155(19) -0.0029(18)
C72 0.030(2) 0.037(2) 0.029(2) -0.0027(18) 0.0028(17) 0.0003(18)
C73 0.043(3) 0.044(3) 0.066(4) -0.003(3) 0.019(3) 0.016(2)
C74 0.033(2) 0.034(2) 0.026(2) -0.0006(17) 0.0048(17) 0.0028(18)
C75 0.035(2) 0.033(2) 0.036(3) -0.0018(19) 0.0025(19) 0.0037(19)
C76 0.031(2) 0.038(3) 0.037(3) -0.002(2) -0.0039(19) 0.0091(19)
C77 0.046(3) 0.035(2) 0.028(2) 0.0034(19) 0.0061(19) 0.008(2)
C78 0.041(2) 0.033(2) 0.032(2) 0.0033(19) 0.0114(19) 0.0048(19)
C79 0.032(2) 0.040(3) 0.037(3) 0.002(2) 0.0132(19) 0.0071(19)
C80 0.051(3) 0.044(3) 0.046(3) 0.010(2) -0.004(2) 0.013(2)
C81 0.055(3) 0.089(5) 0.044(3) 0.004(3) 0.010(3) -0.014(3)
Cl1 0.0491(9) 0.0969(14) 0.0565(10) -0.0129(9) 0.0068(7) -0.0197(9)
Cl2 0.0834(13) 0.0638(11) 0.0578(11) 0.0014(8) -0.0134(9) -0.0240(9)
Cl3 0.0773(12) 0.0753(11) 0.0553(10) 0.0008(8) 0.0173(8) 0.0020(9)
Cl1A 0.081(6) 0.114(6) 0.073(6) -0.014(6) 0.003(5) -0.014(6)
Cl2A 0.109(6) 0.087(6) 0.081(6) 0.001(6) -0.010(6) -0.015(6)
Cl3A 0.108(6) 0.099(6) 0.082(6) 0.001(6) 0.007(6) -0.001(6)

loop_
_atom_type_symbol
_atom_type_description
_atom_type_scat_dispersion_real
_atom_type_scat_dispersion_imag
_atom_type_scat_source
C C 0.0181 0.0091 'International Tables Vol C Tables 4.2.6.8 and 6.1.1.4'
H H 0.0000 0.0000 'International Tables Vol C Tables 4.2.6.8 and 6.1.1.4'
N N 0.0311 0.0180 'International Tables Vol C Tables 4.2.6.8 and 6.1.1.4'
O O 0.0492 0.0322 'International Tables Vol C Tables 4.2.6.8 and 6.1.1.4'
Cl Cl 0.3639 0.7018 'International Tables Vol C Tables 4.2.6.8 and 6.1.1.4'

loop_
_geom_angle_atom_site_label_1
_geom_angle_atom_site_label_2
_geom_angle_atom_site_label_3
_geom_angle
C63 O1 C66 119.2(4)
C70 O2 C73 117.0(4)
C77 O3 C80 117.1(4)
C1 N1 C4 108.5(3)
C1 N1 C8 124.0(3)
C4 N1 C8 124.1(3)
C2 C1 N1 108.2(3)
C2 C1 C11 124.4(4)
N1 C1 C11 124.0(4)
C1 C2 C3 107.8(4)
C1 C2 C14 123.9(4)
C3 C2 C14 124.6(4)
C4 C3 C2 107.6(4)
C4 C3 C17 124.2(4)
C2 C3 C17 124.1(4)
C3 C4 N1 107.8(4)
C3 C4 C5 124.7(4)
N1 C4 C5 123.8(4)
C4 C5 C19 107.2(3)
C4 C5 C6 108.0(3)
C19 C5 C6 101.9(3)
C4 C5 H5 112.3
C19 C5 H5 114.5
C6 C5 H5 112.3
C7 C6 C21 120.2(4)
C7 C6 C5 123.1(4)
C21 C6 C5 108.8(4)
C6 C7 C24 119.8(4)
C6 C7 C8 124.1(4)
C24 C7 C8 109.7(4)
N1 C8 C60 113.0(3)
N1 C8 C7 106.9(3)
C60 C8 C7 114.7(3)
N1 C8 C9 106.9(3)
C60 C8 C9 113.9(3)
C7 C8 C9 100.4(3)
C10 C9 C25 120.2(4)
C10 C9 C8 123.9(4)
C25 C9 C8 109.9(4)
C9 C10 C28 119.6(4)
C9 C10 C11 123.0(4)
C28 C10 C11 109.1(4)
C1 C11 C10 108.4(3)
C1 C11 C12 107.9(3)
C10 C11 C12 101.6(3)
C1 C11 H11 112.0
C10 C11 H11 113.4
C12 C11 H11 112.8
C13 C12 C29 119.6(4)
C13 C12 C11 123.1(4)
C29 C12 C11 109.4(4)
C12 C13 C32 120.0(4)
C12 C13 C14 124.0(4)
C32 C13 C14 109.6(4)
C2 C14 C67 114.7(3)
C2 C14 C13 106.8(3)
C67 C14 C13 112.0(3)
C2 C14 C15 105.9(3)
C67 C14 C15 115.9(3)
C13 C14 C15 100.2(3)
C16 C15 C33 119.4(4)
C16 C15 C14 124.0(4)
C33 C15 C14 109.6(4)
C15 C16 C36 120.1(4)
C15 C16 C17 124.9(4)
C36 C16 C17 109.5(3)
C3 C17 C74 117.9(3)
C3 C17 C16 105.8(3)
C74 C17 C16 110.0(3)
C3 C17 C18 106.5(3)
C74 C17 C18 114.4(3)
C16 C17 C18 100.5(3)
C19 C18 C37 120.3(4)
C19 C18 C17 123.6(4)
C37 C18 C17 109.6(4)
C18 C19 C20 118.6(4)
C18 C19 C5 124.6(4)
C20 C19 C5 109.3(4)
C39 C20 C21 120.2(4)
C39 C20 C19 121.5(4)
C21 C20 C19 108.5(4)
C22 C21 C6 120.6(4)
C22 C21 C20 119.9(4)
C6 C21 C20 109.5(4)
C21 C22 C23 118.9(4)
C21 C22 C41 119.7(4)
C23 C22 C41 108.6(4)
C24 C23 C22 119.5(4)
C24 C23 C43 119.4(4)
C22 C23 C43 108.2(4)
C23 C24 C7 120.8(4)
C23 C24 C25 120.7(4)
C7 C24 C25 108.8(4)
C26 C25 C9 121.7(4)
C26 C25 C24 119.0(4)
C9 C25 C24 108.8(4)
C25 C26 C27 118.2(4)
C25 C26 C44 120.6(4)
C27 C26 C44 108.0(4)
C28 C27 C26 119.6(4)
C28 C27 C46 119.7(4)
C26 C27 C46 108.1(4)
C27 C28 C29 120.6(4)
C27 C28 C10 120.5(4)
C29 C28 C10 109.0(4)
C30 C29 C12 120.7(4)
C30 C29 C28 119.8(4)
C12 C29 C28 109.1(4)
C29 C30 C31 119.8(4)
C29 C30 C47 119.9(4)
C31 C30 C47 108.4(4)
C32 C31 C30 118.7(4)
C32 C31 C49 119.9(4)
C30 C31 C49 108.1(4)
C31 C32 C33 120.0(4)
C31 C32 C13 121.0(4)
C33 C32 C13 108.8(4)
C34 C33 C32 120.3(4)
C34 C33 C15 120.6(4)
C32 C33 C15 109.1(4)
C33 C34 C35 119.5(4)
C33 C34 C50 119.3(4)
C35 C34 C50 108.6(4)
C36 C35 C34 119.5(4)
C36 C35 C52 119.9(4)
C34 C35 C52 107.7(4)
C35 C36 C16 120.8(4)
C35 C36 C37 120.7(4)
C16 C36 C37 108.3(4)
C38 C37 C18 121.2(4)
C38 C37 C36 119.3(4)
C18 C37 C36 109.0(4)
C37 C38 C39 119.0(4)
C37 C38 C53 119.5(4)
C39 C38 C53 108.6(4)
C20 C39 C38 119.2(4)
C20 C39 C40 119.9(4)
C38 C39 C40 108.2(4)
C41 C40 C54 120.2(4)
C41 C40 C39 120.4(4)
C54 C40 C39 107.7(4)
C40 C41 C42 120.6(4)
C40 C41 C22 119.9(4)
C42 C41 C22 107.1(4)
C56 C42 C43 119.9(4)
C56 C42 C41 119.6(4)
C43 C42 C41 108.2(4)
C44 C43 C42 119.9(4)
C44 C43 C23 120.4(4)
C42 C43 C23 107.8(4)
C43 C44 C26 119.9(4)
C43 C44 C45 119.9(4)
C26 C44 C45 108.5(4)
C57 C45 C44 120.8(4)
C57 C45 C46 119.6(4)
C44 C45 C46 107.9(4)
C47 C46 C45 119.9(4)
C47 C46 C27 119.9(4)
C45 C46 C27 107.5(4)
C46 C47 C48 120.3(4)
C46 C47 C30 120.0(4)
C48 C47 C30 107.7(4)
C58 C48 C47 120.0(4)
C58 C48 C49 119.8(4)
C47 C48 C49 108.4(4)
C50 C49 C48 119.7(4)
C50 C49 C31 120.2(4)
C48 C49 C31 107.5(4)
C49 C50 C51 120.8(4)
C49 C50 C34 120.1(4)
C51 C50 C34 107.1(4)
C59 C51 C52 119.6(4)
C59 C51 C50 119.8(4)
C52 C51 C50 109.0(4)
C53 C52 C51 121.5(4)
C53 C52 C35 119.1(4)
C51 C52 C35 107.6(4)
C52 C53 C38 121.5(4)
C52 C53 C54 119.2(4)
C38 C53 C54 107.5(4)
C55 C54 C40 119.9(4)
C55 C54 C53 119.9(4)
C40 C54 C53 107.9(4)
C54 C55 C59 119.6(4)
C54 C55 C56 119.7(4)
C59 C55 C56 108.1(4)
C42 C56 C55 120.0(4)
C42 C56 C57 120.2(4)
C55 C56 C57 107.9(4)
C45 C57 C58 120.6(4)
C45 C57 C56 119.4(4)
C58 C57 C56 107.4(4)
C48 C58 C57 119.5(4)
C48 C58 C59 120.0(4)
C57 C58 C59 108.6(4)
C51 C59 C55 120.2(4)
C51 C59 C58 119.7(4)
C55 C59 C58 107.9(4)
C65 C60 C61 117.5(4)
C65 C60 C8 122.2(4)
C61 C60 C8 120.3(4)
C62 C61 C60 121.6(4)
C62 C61 H61 119.2
C60 C61 H61 119.2
C63 C62 C61 119.9(4)
C63 C62 H62 120.0
C61 C62 H62 120.0
O1 C63 C62 115.1(4)
O1 C63 C64 125.0(5)
C62 C63 C64 119.8(4)
C63 C64 C65 119.4(4)
C63 C64 H64 120.3
C65 C64 H64 120.3
C60 C65 C64 121.7(4)
C60 C65 H65 119.1
C64 C65 H65 119.1
O1 C66 H66A 109.5
O1 C66 H66B 109.5
H66A C66 H66B 109.5
O1 C66 H66C 109.5
H66A C66 H66C 109.5
H66B C66 H66C 109.5
C68 C67 C72 117.8(4)
C68 C67 C14 122.6(4)
C72 C67 C14 119.6(4)
C69 C68 C67 120.3(4)
C69 C68 H68 119.9
C67 C68 H68 119.9
C70 C69 C68 121.2(4)
C70 C69 H69 119.4
C68 C69 H69 119.4
C69 C70 O2 115.9(4)
C69 C70 C71 119.8(4)
O2 C70 C71 124.4(4)
C72 C71 C70 118.6(4)
C72 C71 H71 120.7
C70 C71 H71 120.7
C71 C72 C67 122.3(4)
C71 C72 H72 118.8
C67 C72 H72 118.8
O2 C73 H73A 109.5
O2 C73 H73B 109.5
H73A C73 H73B 109.5
O2 C73 H73C 109.5
H73A C73 H73C 109.5
H73B C73 H73C 109.5
C75 C74 C79 118.3(4)
C75 C74 C17 120.5(4)
C79 C74 C17 121.1(4)
C74 C75 C76 120.9(4)
C74 C75 H75 119.6
C76 C75 H75 119.6
C77 C76 C75 119.8(4)
C77 C76 H76 120.1
C75 C76 H76 120.1
C76 C77 O3 124.0(4)
C76 C77 C78 120.1(4)
O3 C77 C78 115.9(4)
C79 C78 C77 120.3(4)
C79 C78 H78 119.9
C77 C78 H78 119.9
C78 C79 C74 120.7(4)
C78 C79 H79 119.7
C74 C79 H79 119.7
O3 C80 H80A 109.5
O3 C80 H80B 109.5
H80A C80 H80B 109.5
O3 C80 H80C 109.5
H80A C80 H80C 109.5
H80B C80 H80C 109.5
Cl2A C81 Cl1 151.7(8)
Cl1 C81 Cl2 111.4(3)
Cl2A C81 Cl3A 116.0(9)
Cl1 C81 Cl3A 81.8(7)
Cl2 C81 Cl3A 158.6(8)
Cl2A C81 Cl3 73.7(8)
Cl1 C81 Cl3 110.5(3)
Cl2 C81 Cl3 111.2(3)
Cl2A C81 Cl1A 108.7(8)
Cl2 C81 Cl1A 76.2(6)
Cl3A C81 Cl1A 106.3(8)
Cl3 C81 Cl1A 102.4(8)
Cl2A C81 H81A 96.6
Cl1 C81 H81A 107.9
Cl2 C81 H81A 107.9
Cl3A C81 H81A 82.6
Cl3 C81 H81A 107.9
Cl1A C81 H81A 144.9
Cl2A C81 H81B 108.5
Cl1 C81 H81B 83.9
Cl2 C81 H81B 90.2
Cl3A C81 H81B 108.5
Cl3 C81 H81B 145.8
Cl1A C81 H81B 108.5

loop_
_geom_bond_atom_site_label_1
_geom_bond_atom_site_label_2
_geom_bond_distance
O1 C63 1.370(6)
O1 C66 1.398(6)
O2 C70 1.374(5)
O2 C73 1.391(6)
O3 C77 1.383(5)
O3 C80 1.409(6)
N1 C1 1.386(5)
N1 C4 1.389(5)
N1 C8 1.502(5)
C1 C2 1.375(6)
C1 C11 1.498(6)
C2 C3 1.414(5)
C2 C14 1.511(5)
C3 C4 1.383(6)
C3 C17 1.510(6)
C4 C5 1.500(6)
C5 C19 1.517(6)
C5 C6 1.538(6)
C5 H5 1.0331
C6 C7 1.362(6)
C6 C21 1.428(6)
C7 C24 1.430(6)
C7 C8 1.538(6)
C8 C60 1.521(6)
C8 C9 1.552(6)
C9 C10 1.362(6)
C9 C25 1.416(6)
C10 C28 1.444(6)
C10 C11 1.532(6)
C11 C12 1.535(6)
C11 H11 1.1217
C12 C13 1.366(6)
C12 C29 1.434(6)
C13 C32 1.444(6)
C13 C14 1.541(6)
C14 C67 1.527(5)
C14 C15 1.549(6)
C15 C16 1.371(6)
C15 C33 1.436(6)
C16 C36 1.444(6)
C16 C17 1.542(6)
C17 C74 1.527(6)
C17 C18 1.546(5)
C18 C19 1.369(6)
C18 C37 1.431(6)
C19 C20 1.447(6)
C20 C39 1.398(6)
C20 C21 1.434(6)
C21 C22 1.399(6)
C22 C23 1.431(6)
C22 C41 1.463(6)
C23 C24 1.392(6)
C23 C43 1.455(6)
C24 C25 1.458(6)
C25 C26 1.402(6)
C26 C27 1.439(6)
C26 C44 1.441(6)
C27 C28 1.394(6)
C27 C46 1.459(6)
C28 C29 1.438(6)
C29 C30 1.400(6)
C30 C31 1.430(6)
C30 C47 1.457(6)
C31 C32 1.392(6)
C31 C49 1.454(6)
C32 C33 1.434(6)
C33 C34 1.406(6)
C34 C35 1.431(6)
C34 C50 1.453(6)
C35 C36 1.382(6)
C35 C52 1.460(6)
C36 C37 1.454(6)
C37 C38 1.401(6)
C38 C39 1.421(6)
C38 C53 1.438(6)
C39 C40 1.449(6)
C40 C41 1.375(6)
C40 C54 1.435(7)
C41 C42 1.454(6)
C42 C56 1.386(6)
C42 C43 1.451(7)
C43 C44 1.394(6)
C44 C45 1.442(6)
C45 C57 1.381(7)
C45 C46 1.449(6)
C46 C47 1.388(7)
C47 C48 1.435(6)
C48 C58 1.395(6)
C48 C49 1.451(6)
C49 C50 1.378(7)
C50 C51 1.440(6)
C51 C59 1.394(6)
C51 C52 1.430(7)
C52 C53 1.386(6)
C53 C54 1.453(6)
C54 C55 1.406(7)
C55 C59 1.446(6)
C55 C56 1.449(7)
C56 C57 1.461(6)
C57 C58 1.444(7)
C58 C59 1.447(7)
C60 C65 1.391(6)
C60 C61 1.393(6)
C61 C62 1.389(7)
C61 H61 0.9500
C62 C63 1.382(7)
C62 H62 0.9500
C63 C64 1.392(7)
C64 C65 1.393(6)
C64 H64 0.9500
C65 H65 0.9500
C66 H66A 0.9800
C66 H66B 0.9800
C66 H66C 0.9800
C67 C68 1.392(6)
C67 C72 1.399(6)
C68 C69 1.385(6)
C68 H68 0.9500
C69 C70 1.368(7)
C69 H69 0.9500
C70 C71 1.407(6)
C71 C72 1.372(6)
C71 H71 0.9500
C72 H72 0.9500
C73 H73A 0.9800
C73 H73B 0.9800
C73 H73C 0.9800
C74 C75 1.389(6)
C74 C79 1.391(6)
C75 C76 1.392(6)
C75 H75 0.9500
C76 C77 1.370(7)
C76 H76 0.9500
C77 C78 1.383(6)
C78 C79 1.377(6)
C78 H78 0.9500
C79 H79 0.9500
C80 H80A 0.9800
C80 H80B 0.9800
C80 H80C 0.9800
C81 Cl2A 1.697(11)
C81 Cl1 1.738(5)
C81 Cl2 1.738(6)
C81 Cl3A 1.739(12)
C81 Cl3 1.762(6)
C81 Cl1A 1.836(12)
C81 H81A 1.0000
C81 H81B 1.0000

loop_
_geom_torsion_atom_site_label_1
_geom_torsion_atom_site_label_2
_geom_torsion_atom_site_label_3
_geom_torsion_atom_site_label_4
_geom_torsion
C4 N1 C1 C2 -0.7(4)
C8 N1 C1 C2 -160.7(4)
C4 N1 C1 C11 159.3(4)
C8 N1 C1 C11 -0.7(6)
N1 C1 C2 C3 0.4(5)
C11 C1 C2 C3 -159.5(4)
N1 C1 C2 C14 159.5(4)
C11 C1 C2 C14 -0.4(6)
C1 C2 C3 C4 0.0(5)
C14 C2 C3 C4 -158.9(4)
C1 C2 C3 C17 158.0(4)
C14 C2 C3 C17 -0.9(6)
C2 C3 C4 N1 -0.5(5)
C17 C3 C4 N1 -158.4(4)
C2 C3 C4 C5 158.5(4)
C17 C3 C4 C5 0.6(7)
C1 N1 C4 C3 0.7(4)
C8 N1 C4 C3 160.7(4)
C1 N1 C4 C5 -158.5(4)
C8 N1 C4 C5 1.5(6)
C3 C4 C5 C19 -23.7(5)
N1 C4 C5 C19 132.1(4)
C3 C4 C5 C6 -132.8(4)
N1 C4 C5 C6 23.0(5)
C4 C5 C6 C7 -22.7(6)
C19 C5 C6 C7 -135.4(4)
C4 C5 C6 C21 126.3(4)
C19 C5 C6 C21 13.6(4)
C21 C6 C7 C24 1.6(6)
C5 C6 C7 C24 147.3(4)
C21 C6 C7 C8 -147.4(4)
C5 C6 C7 C8 -1.7(6)
C1 N1 C8 C60 -101.2(5)
C4 N1 C8 C60 101.8(4)
C1 N1 C8 C7 131.6(4)
C4 N1 C8 C7 -25.3(5)
C1 N1 C8 C9 24.8(5)
C4 N1 C8 C9 -132.1(4)
C6 C7 C8 N1 25.4(5)
C24 C7 C8 N1 -126.2(4)
C6 C7 C8 C60 -100.8(5)
C24 C7 C8 C60 107.6(4)
C6 C7 C8 C9 136.8(4)
C24 C7 C8 C9 -14.8(4)
N1 C8 C9 C10 -25.8(5)
C60 C8 C9 C10 99.7(5)
C7 C8 C9 C10 -137.2(4)
N1 C8 C9 C25 126.8(4)
C60 C8 C9 C25 -107.7(4)
C7 C8 C9 C25 15.4(4)
C25 C9 C10 C28 -2.3(6)
C8 C9 C10 C28 147.6(4)
C25 C9 C10 C11 -147.3(4)
C8 C9 C10 C11 2.6(6)
C2 C1 C11 C10 133.4(4)
N1 C1 C11 C10 -23.4(5)
C2 C1 C11 C12 24.1(5)
N1 C1 C11 C12 -132.7(4)
C9 C10 C11 C1 22.2(5)
C28 C10 C11 C1 -126.0(4)
C9 C10 C11 C12 135.7(4)
C28 C10 C11 C12 -12.5(4)
C1 C11 C12 C13 -22.3(5)
C10 C11 C12 C13 -136.2(4)
C1 C11 C12 C29 126.5(4)
C10 C11 C12 C29 12.5(4)
C29 C12 C13 C32 0.5(5)
C11 C12 C13 C32 146.2(4)
C29 C12 C13 C14 -148.5(4)
C11 C12 C13 C14 -2.8(6)
C1 C2 C14 C67 100.4(5)
C3 C2 C14 C67 -103.9(5)
C1 C2 C14 C13 -24.3(5)
C3 C2 C14 C13 131.4(4)
C1 C2 C14 C15 -130.4(4)
C3 C2 C14 C15 25.2(5)
C12 C13 C14 C2 25.7(5)
C32 C13 C14 C2 -126.0(3)
C12 C13 C14 C67 -100.6(4)
C32 C13 C14 C67 107.7(4)
C12 C13 C14 C15 136.0(4)
C32 C13 C14 C15 -15.8(4)
C2 C14 C15 C16 -23.7(5)
C67 C14 C15 C16 104.7(5)
C13 C14 C15 C16 -134.6(4)
C2 C14 C15 C33 126.5(3)
C67 C14 C15 C33 -105.1(4)
C13 C14 C15 C33 15.6(4)
C33 C15 C16 C36 1.5(6)
C14 C15 C16 C36 149.0(4)
C33 C15 C16 C17 -149.6(4)
C14 C15 C16 C17 -2.1(6)
C4 C3 C17 C74 -106.7(5)
C2 C3 C17 C74 98.9(5)
C4 C3 C17 C16 129.8(4)
C2 C3 C17 C16 -24.7(5)
C4 C3 C17 C18 23.5(5)
C2 C3 C17 C18 -130.9(4)
C15 C16 C17 C3 26.2(5)
C36 C16 C17 C3 -127.4(3)
C15 C16 C17 C74 -102.2(5)
C36 C16 C17 C74 104.2(4)
C15 C16 C17 C18 136.8(4)
C36 C16 C17 C18 -16.8(4)
C3 C17 C18 C19 -24.7(5)
C74 C17 C18 C19 107.4(5)
C16 C17 C18 C19 -134.7(4)
C3 C17 C18 C37 126.8(4)
C74 C17 C18 C37 -101.1(4)
C16 C17 C18 C37 16.7(4)
C37 C18 C19 C20 -0.2(6)
C17 C18 C19 C20 148.3(4)
C37 C18 C19 C5 -146.5(4)
C17 C18 C19 C5 2.0(6)
C4 C5 C19 C18 22.2(5)
C6 C5 C19 C18 135.6(4)
C4 C5 C19 C20 -126.7(4)
C6 C5 C19 C20 -13.4(4)
C18 C19 C20 C39 3.4(6)
C5 C19 C20 C39 154.5(4)
C18 C19 C20 C21 -142.4(4)
C5 C19 C20 C21 8.7(5)
C7 C6 C21 C22 -4.8(6)
C5 C6 C21 C22 -154.9(4)
C7 C6 C21 C20 140.9(4)
C5 C6 C21 C20 -9.2(5)
C39 C20 C21 C22 0.0(6)
C19 C20 C21 C22 146.4(4)
C39 C20 C21 C6 -145.9(4)
C19 C20 C21 C6 0.4(5)
C6 C21 C22 C23 3.8(6)
C20 C21 C22 C23 -138.4(4)
C6 C21 C22 C41 141.0(4)
C20 C21 C22 C41 -1.1(6)
C21 C22 C23 C24 0.4(6)
C41 C22 C23 C24 -141.2(4)
C21 C22 C23 C43 141.6(4)
C41 C22 C23 C43 0.0(5)
C22 C23 C24 C7 -3.6(6)
C43 C23 C24 C7 -140.5(4)
C22 C23 C24 C25 138.5(4)
C43 C23 C24 C25 1.6(6)
C6 C7 C24 C23 2.6(6)
C8 C7 C24 C23 155.7(4)
C6 C7 C24 C25 -143.5(4)
C8 C7 C24 C25 9.6(5)
C10 C9 C25 C26 -1.3(6)
C8 C9 C25 C26 -155.0(4)
C10 C9 C25 C24 143.0(4)
C8 C9 C25 C24 -10.7(5)
C23 C24 C25 C26 0.0(6)
C7 C24 C25 C26 146.1(4)
C23 C24 C25 C9 -145.4(4)
C7 C24 C25 C9 0.8(5)
C9 C25 C26 C27 2.3(6)
C24 C25 C26 C27 -138.5(4)
C9 C25 C26 C44 138.8(4)
C24 C25 C26 C44 -2.0(6)
C25 C26 C27 C28 0.2(6)
C44 C26 C27 C28 -141.2(4)
C25 C26 C27 C46 141.9(4)
C44 C26 C27 C46 0.5(5)
C26 C27 C28 C29 138.3(4)
C46 C27 C28 C29 1.0(6)
C26 C27 C28 C10 -3.8(6)
C46 C27 C28 C10 -141.0(4)
C9 C10 C28 C27 4.8(6)
C11 C10 C28 C27 154.2(4)
C9 C10 C28 C29 -141.1(4)
C11 C10 C28 C29 8.3(5)
C13 C12 C29 C30 -3.2(6)
C11 C12 C29 C30 -153.2(4)
C13 C12 C29 C28 141.7(4)
C11 C12 C29 C28 -8.3(4)
C27 C28 C29 C30 -0.6(6)
C10 C28 C29 C30 145.2(4)
C27 C28 C29 C12 -145.9(4)
C10 C28 C29 C12 0.0(5)
C12 C29 C30 C31 2.5(6)
C28 C29 C30 C31 -138.7(4)
C12 C29 C30 C47 140.9(4)
C28 C29 C30 C47 -0.3(6)
C29 C30 C31 C32 1.0(6)
C47 C30 C31 C32 -141.7(4)
C29 C30 C31 C49 142.0(4)
C47 C30 C31 C49 -0.7(4)
C30 C31 C32 C33 137.6(4)
C49 C31 C32 C33 1.3(6)
C30 C31 C32 C13 -3.7(6)
C49 C31 C32 C13 -140.1(4)
C12 C13 C32 C31 3.0(6)
C14 C13 C32 C31 156.1(4)
C12 C13 C32 C33 -142.2(4)
C14 C13 C32 C33 10.9(4)
C31 C32 C33 C34 -0.2(6)
C13 C32 C33 C34 145.3(4)
C31 C32 C33 C15 -145.9(4)
C13 C32 C33 C15 -0.4(4)
C16 C15 C33 C34 -4.1(6)
C14 C15 C33 C34 -155.8(4)
C16 C15 C33 C32 141.5(4)
C14 C15 C33 C32 -10.2(4)
C32 C33 C34 C35 -138.6(4)
C15 C33 C34 C35 3.2(6)
C32 C33 C34 C50 -1.1(6)
C15 C33 C34 C50 140.7(4)
C33 C34 C35 C36 0.1(6)
C50 C34 C35 C36 -141.4(4)
C33 C34 C35 C52 141.5(4)
C50 C34 C35 C52 -0.1(5)
C34 C35 C36 C16 -2.7(6)
C52 C35 C36 C16 -139.3(4)
C34 C35 C36 C37 138.6(4)
C52 C35 C36 C37 2.0(6)
C15 C16 C36 C35 1.9(6)
C17 C16 C36 C35 157.0(4)
C15 C16 C36 C37 -143.6(4)
C17 C16 C36 C37 11.5(4)
C19 C18 C37 C38 -3.1(6)
C17 C18 C37 C38 -155.6(4)
C19 C18 C37 C36 141.5(4)
C17 C18 C37 C36 -11.0(5)
C35 C36 C37 C38 -0.4(6)
C16 C36 C37 C38 145.1(4)
C35 C36 C37 C18 -145.9(4)
C16 C36 C37 C18 -0.3(5)
C18 C37 C38 C39 3.2(6)
C36 C37 C38 C39 -137.9(4)
C18 C37 C38 C53 140.3(4)
C36 C37 C38 C53 -0.8(6)
C21 C20 C39 C38 138.6(4)
C19 C20 C39 C38 -3.3(6)
C21 C20 C39 C40 1.2(6)
C19 C20 C39 C40 -140.7(4)
C37 C38 C39 C20 0.0(6)
C53 C38 C39 C20 -141.3(4)
C37 C38 C39 C40 141.8(4)
C53 C38 C39 C40 0.5(5)
C20 C39 C40 C41 -1.5(6)
C38 C39 C40 C41 -143.0(4)
C20 C39 C40 C54 141.6(4)
C38 C39 C40 C54 0.1(5)
C54 C40 C41 C42 -0.8(6)
C39 C40 C41 C42 137.7(4)
C54 C40 C41 C22 -138.1(4)
C39 C40 C41 C22 0.4(6)
C21 C22 C41 C40 0.9(6)
C23 C22 C41 C40 142.1(4)
C21 C22 C41 C42 -141.5(4)
C23 C22 C41 C42 -0.3(4)
C40 C41 C42 C56 0.5(6)
C22 C41 C42 C56 142.6(4)
C40 C41 C42 C43 -141.6(4)
C22 C41 C42 C43 0.5(4)
C56 C42 C43 C44 0.6(6)
C41 C42 C43 C44 142.5(4)
C56 C42 C43 C23 -142.4(4)
C41 C42 C43 C23 -0.4(5)
C24 C23 C43 C44 -1.2(6)
C22 C23 C43 C44 -142.5(4)
C24 C23 C43 C42 141.5(4)
C22 C23 C43 C42 0.3(5)
C42 C43 C44 C26 -139.0(4)
C23 C43 C44 C26 -0.7(6)
C42 C43 C44 C45 -0.3(6)
C23 C43 C44 C45 138.1(4)
C25 C26 C44 C43 2.3(6)
C27 C26 C44 C43 142.7(4)
C25 C26 C44 C45 -140.6(4)
C27 C26 C44 C45 -0.3(5)
C43 C44 C45 C57 -0.1(6)
C26 C44 C45 C57 142.9(4)
C43 C44 C45 C46 -142.9(4)
C26 C44 C45 C46 0.0(5)
C57 C45 C46 C47 -1.4(6)
C44 C45 C46 C47 141.9(4)
C57 C45 C46 C27 -143.1(4)
C44 C45 C46 C27 0.3(5)
C28 C27 C46 C47 -0.5(6)
C26 C27 C46 C47 -142.1(4)
C28 C27 C46 C45 141.2(4)
C26 C27 C46 C45 -0.5(5)
C45 C46 C47 C48 0.7(6)
C27 C46 C47 C48 137.6(4)
C45 C46 C47 C30 -137.4(4)
C27 C46 C47 C30 -0.4(6)
C29 C30 C47 C46 0.8(6)
C31 C30 C47 C46 143.5(4)
C29 C30 C47 C48 -141.9(4)
C31 C30 C47 C48 0.7(4)
C46 C47 C48 C58 -0.2(6)
C30 C47 C48 C58 142.4(4)
C46 C47 C48 C49 -143.1(4)
C30 C47 C48 C49 -0.5(5)
C58 C48 C49 C50 -0.8(6)
C47 C48 C49 C50 142.1(4)
C58 C48 C49 C31 -142.9(4)
C47 C48 C49 C31 0.1(5)
C32 C31 C49 C50 -1.0(6)
C30 C31 C49 C50 -141.4(4)
C32 C31 C49 C48 140.8(4)
C30 C31 C49 C48 0.4(5)
C48 C49 C50 C51 0.4(6)
C31 C49 C50 C51 137.6(4)
C48 C49 C50 C34 -137.6(4)
C31 C49 C50 C34 -0.4(6)
C33 C34 C50 C49 1.4(6)
C35 C34 C50 C49 143.0(4)
C33 C34 C50 C51 -141.6(4)
C35 C34 C50 C51 0.0(5)
C49 C50 C51 C59 0.5(6)
C34 C50 C51 C59 143.2(4)
C49 C50 C51 C52 -142.6(4)
C34 C50 C51 C52 0.1(5)
C59 C51 C52 C53 -0.9(6)
C50 C51 C52 C53 142.3(4)
C59 C51 C52 C35 -143.3(4)
C50 C51 C52 C35 -0.1(5)
C36 C35 C52 C53 -2.2(6)
C34 C35 C52 C53 -143.4(4)
C36 C35 C52 C51 141.3(4)
C34 C35 C52 C51 0.1(5)
C51 C52 C53 C38 -137.3(5)
C35 C52 C53 C38 1.0(6)
C51 C52 C53 C54 0.9(6)
C35 C52 C53 C54 139.2(4)
C37 C38 C53 C52 0.5(6)
C39 C38 C53 C52 141.6(4)
C37 C38 C53 C54 -141.9(4)
C39 C38 C53 C54 -0.8(5)
C41 C40 C54 C55 0.4(6)
C39 C40 C54 C55 -142.7(4)
C41 C40 C54 C53 142.5(4)
C39 C40 C54 C53 -0.6(5)
C52 C53 C54 C55 -0.4(6)
C38 C53 C54 C55 143.1(4)
C52 C53 C54 C40 -142.6(4)
C38 C53 C54 C40 0.9(5)
C40 C54 C55 C59 137.5(4)
C53 C54 C55 C59 -0.1(6)
C40 C54 C55 C56 0.3(6)
C53 C54 C55 C56 -137.4(4)
C43 C42 C56 C55 137.9(4)
C41 C42 C56 C55 0.2(6)
C43 C42 C56 C57 -0.5(6)
C41 C42 C56 C57 -138.2(4)
C54 C55 C56 C42 -0.6(6)
C59 C55 C56 C42 -142.2(4)
C54 C55 C56 C57 142.3(4)
C59 C55 C56 C57 0.7(5)
C44 C45 C57 C58 -137.0(4)
C46 C45 C57 C58 1.6(6)
C44 C45 C57 C56 0.1(6)
C46 C45 C57 C56 138.8(4)
C42 C56 C57 C45 0.1(6)
C55 C56 C57 C45 -142.6(4)
C42 C56 C57 C58 142.3(4)
C55 C56 C57 C58 -0.5(5)
C47 C48 C58 C57 0.5(6)
C49 C48 C58 C57 139.1(4)
C47 C48 C58 C59 -138.2(4)
C49 C48 C58 C59 0.4(6)
C45 C57 C58 C48 -1.2(6)
C56 C57 C58 C48 -142.8(4)
C45 C57 C58 C59 141.7(4)
C56 C57 C58 C59 0.1(5)
C52 C51 C59 C55 0.4(6)
C50 C51 C59 C55 -138.9(4)
C52 C51 C59 C58 138.4(4)
C50 C51 C59 C58 -0.8(6)
C54 C55 C59 C51 0.1(6)
C56 C55 C59 C51 141.8(4)
C54 C55 C59 C58 -142.2(4)
C56 C55 C59 C58 -0.6(5)
C48 C58 C59 C51 0.4(6)
C57 C58 C59 C51 -142.3(4)
C48 C58 C59 C55 143.0(4)
C57 C58 C59 C55 0.3(5)
N1 C8 C60 C65 -96.7(5)
C7 C8 C60 C65 26.2(6)
C9 C8 C60 C65 141.1(4)
N1 C8 C60 C61 83.7(5)
C7 C8 C60 C61 -153.4(4)
C9 C8 C60 C61 -38.5(6)
C65 C60 C61 C62 -0.1(7)
C8 C60 C61 C62 179.5(4)
C60 C61 C62 C63 0.1(8)
C66 O1 C63 C62 -170.8(4)
C66 O1 C63 C64 8.4(7)
C61 C62 C63 O1 178.8(4)
C61 C62 C63 C64 -0.5(7)
O1 C63 C64 C65 -178.4(4)
C62 C63 C64 C65 0.8(7)
C61 C60 C65 C64 0.5(7)
C8 C60 C65 C64 -179.1(4)
C63 C64 C65 C60 -0.9(7)
C2 C14 C67 C68 144.0(4)
C13 C14 C67 C68 -94.1(5)
C15 C14 C67 C68 20.0(6)
C2 C14 C67 C72 -37.9(5)
C13 C14 C67 C72 84.0(5)
C15 C14 C67 C72 -161.9(4)
C72 C67 C68 C69 -0.3(7)
C14 C67 C68 C69 177.9(4)
C67 C68 C69 C70 -0.1(7)
C68 C69 C70 O2 179.6(4)
C68 C69 C70 C71 -0.4(8)
C73 O2 C70 C69 -174.8(5)
C73 O2 C70 C71 5.2(7)
C69 C70 C71 C72 1.3(7)
O2 C70 C71 C72 -178.7(4)
C70 C71 C72 C67 -1.7(7)
C68 C67 C72 C71 1.2(7)
C14 C67 C72 C71 -177.0(4)
C3 C17 C74 C75 -80.9(5)
C16 C17 C74 C75 40.5(5)
C18 C17 C74 C75 152.8(4)
C3 C17 C74 C79 101.4(5)
C16 C17 C74 C79 -137.2(4)
C18 C17 C74 C79 -25.0(6)
C79 C74 C75 C76 -0.7(7)
C17 C74 C75 C76 -178.5(4)
C74 C75 C76 C77 0.0(7)
C75 C76 C77 O3 -178.3(4)
C75 C76 C77 C78 0.7(7)
C80 O3 C77 C76 11.4(7)
C80 O3 C77 C78 -167.7(4)
C76 C77 C78 C79 -0.7(7)
O3 C77 C78 C79 178.4(4)
C77 C78 C79 C74 0.0(7)
C75 C74 C79 C78 0.7(7)
C17 C74 C79 C78 178.4(4)
